data_4317900
loop_
_publ_author_name
'Mary K. Ellison'
'Charles E. Schulz'
'W. Robert Scheidt'

_publ_section_title
;
 Structure of the Deoxymyoglobin Model [Fe(TPP)(2-MeHIm)] Reveals Unusual
 Porphyrin Core Distortions
;
_journal_name_full 'Inorganic Chemistry'
_journal_page_first 2173
_journal_page_last 2181
_journal_paper_doi 10.1021/ic020012g
_journal_volume 41
_journal_year 2002
_chemical_formula_sum 'C57 H41.5 Cl1.5 Fe N6'
_chemical_formula_weight 919.49
_chemical_name_systematic
;
    ?
;
_space_group_IT_number 2
_symmetry_cell_setting triclinic
_symmetry_space_group_name_Hall '-P 1'
_symmetry_space_group_name_H-M 'P -1'
_atom_sites_solution_hydrogens geom
_atom_sites_solution_primary direct
_atom_sites_solution_secondary difmap
_audit_creation_method SHELXL-97
_cell_angle_alpha 70.62(3)
_cell_angle_beta 88.29(2)
_cell_angle_gamma 88.24(3)
_cell_formula_units_Z 2
_cell_length_a 12.334(3)
_cell_length_b 13.515(6)
_cell_length_c 14.241(7)
_cell_measurement_reflns_used 250
_cell_measurement_temperature 130(2)
_cell_measurement_theta_max 20.5
_cell_measurement_theta_min -20.5
_cell_volume 2237.8(16)
_computing_cell_refinement MADNES
_computing_data_collection MADNES
_computing_data_reduction 'MADNES (Messerschmitt & Pflugrath, 1987)'
_computing_molecular_graphics 'ORTEPIII (Burnett, Johnson, 1996)'
_computing_publication_material SHELXL-97
_computing_structure_refinement 'SHELXL-97 (Sheldrick, 1997)'
_computing_structure_solution 'SHELXS-97 (Sheldrick, 1990)'
_diffrn_ambient_temperature 130(2)
_diffrn_measured_fraction_theta_full 0.857
_diffrn_measured_fraction_theta_max 0.857
_diffrn_measurement_device_type 'Enraf-Nonius FAST area-detector'
_diffrn_measurement_method 'ellipsoid-mask fitting'
_diffrn_radiation_monochromator graphite
_diffrn_radiation_source 'rotating anode'
_diffrn_radiation_type MoK\a
_diffrn_radiation_wavelength 0.71073
_diffrn_reflns_av_R_equivalents 0.0588
_diffrn_reflns_av_sigmaI/netI 0.0491
_diffrn_reflns_limit_h_max 17
_diffrn_reflns_limit_h_min -11
_diffrn_reflns_limit_k_max 18
_diffrn_reflns_limit_k_min -17
_diffrn_reflns_limit_l_max 19
_diffrn_reflns_limit_l_min -19
_diffrn_reflns_number 19827
_diffrn_reflns_theta_full 29.77
_diffrn_reflns_theta_max 29.77
_diffrn_reflns_theta_min 2.22
_diffrn_standards_decay_% 'no measurable crystal decay'
_exptl_absorpt_coefficient_mu 0.474
_exptl_absorpt_correction_T_max 1.00
_exptl_absorpt_correction_T_min 0.78
_exptl_absorpt_correction_type refdelf
_exptl_crystal_colour 'dark purple'
_exptl_crystal_density_diffrn 1.365
_exptl_crystal_density_meas ?
_exptl_crystal_density_method 'not measured'
_exptl_crystal_description 'rectangular block'
_exptl_crystal_F_000 954
_exptl_crystal_size_max 0.63
_exptl_crystal_size_mid 0.33
_exptl_crystal_size_min 0.17
_refine_diff_density_max 0.664
_refine_diff_density_min -0.760
_refine_diff_density_rms 0.086
_refine_ls_extinction_method none
_refine_ls_goodness_of_fit_ref 1.039
_refine_ls_hydrogen_treatment mixed
_refine_ls_matrix_type full
_refine_ls_number_parameters 609
_refine_ls_number_reflns 10958
_refine_ls_number_restraints 0
_refine_ls_restrained_S_all 1.039
_refine_ls_R_factor_all 0.0778
_refine_ls_R_factor_gt 0.0564
_refine_ls_shift/su_max 0.001
_refine_ls_shift/su_mean 0.000
_refine_ls_structure_factor_coef Fsqd
_refine_ls_weighting_details 'w=1/[\s^2^(Fo^2^)+(0.0647P)^2^+3.4189P] where P=(Fo^2^+2Fc^2^)/3'
_refine_ls_weighting_scheme calc
_refine_ls_wR_factor_gt 0.1346
_refine_ls_wR_factor_ref 0.1504
_reflns_number_gt 8588
_reflns_number_total 10958
_reflns_threshold_expression >2sigma(I)
_cod_data_source_file ic020012g.cif
_cod_data_source_block sd:fe2tpp2mehim
_cod_depositor_comments
;
The following automatic conversions were performed:

'_exptl_crystal_density_meas' value 'Not measured' was changed to '?'
- the value is perceived as not measured.

Automatic conversion script
Id: cif_fix_values 3008 2015-01-20 13:52:24Z robertas 

The following automatic conversions were performed:

'_refine_ls_weighting_scheme' value 'calc
w=1/[\s^2^(Fo^2^)+(0.0647P)^2^+3.4189P] where P=(Fo^2^+2Fc^2^)/3' was
changed to 'calc'. New tag '_refine_ls_weighting_details' was
created. The value of the new tag was set to
'w=1/[\s^2^(Fo^2^)+(0.0647P)^2^+3.4189P] where P=(Fo^2^+2Fc^2^)/3'.

Automatic conversion script
Id: cif_fix_values 3143 2015-03-26 13:38:13Z robertas 
;
_cod_original_cell_volume 2237.7(16)
_cod_original_formula_sum 'C57 H41.50 Cl1.50 Fe N6'
_cod_database_code 4317900

loop_
_symmetry_equiv_pos_as_xyz
'x, y, z'
'-x, -y, -z'

loop_
_atom_site_label
_atom_site_type_symbol
_atom_site_fract_x
_atom_site_fract_y
_atom_site_fract_z
_atom_site_U_iso_or_equiv
_atom_site_adp_type
_atom_site_occupancy
_atom_site_calc_flag
_atom_site_refinement_flags
_atom_site_disorder_assembly
_atom_site_disorder_group
Fe Fe 0.28762(3) 0.88387(2) 0.22671(2) 0.01411(9) Uani 1 d . . .
N(1) N 0.24497(15) 1.02922(15) 0.23601(15) 0.0162(4) Uani 1 d . . .
N(2) N 0.12700(15) 0.85790(14) 0.20621(15) 0.0158(4) Uani 1 d . . .
N(3) N 0.31505(15) 0.72264(15) 0.26431(15) 0.0163(4) Uani 1 d . . .
N(4) N 0.43359(15) 0.89386(15) 0.29201(15) 0.0159(4) Uani 1 d . . .
C(3) C 0.4491(3) 0.8901(3) -0.0455(2) 0.0286(7) Uani 0.854(4) d P A 1
H(3) H 0.4969 0.8604 -0.0830 0.034 Uiso 0.854(4) calc PR A 1
N(5) N 0.3507(2) 0.9164(2) 0.07916(19) 0.0197(5) Uiso 0.854(4) d P A 1
N(6) N 0.3920(3) 0.9828(3) -0.0796(2) 0.0266(5) Uiso 0.854(4) d P A 1
H(6) H 0.3930 1.0264 -0.1412 0.032 Uiso 0.854(4) calc PR A 1
C(1) C 0.3335(2) 0.9965(2) -0.0027(2) 0.0227(6) Uani 0.854(4) d P A 1
C(2) C 0.4238(3) 0.8494(3) 0.0523(2) 0.0240(6) Uani 0.854(4) d P A 1
H(2) H 0.4516 0.7848 0.0963 0.029 Uiso 0.854(4) calc PR A 1
C(4) C 0.2638(3) 1.0907(3) -0.0123(3) 0.0306(7) Uani 0.854(4) d P A 1
H(4A H 0.2693 1.1395 -0.0807 0.046 Uiso 0.854(4) calc PR A 1
H(4B H 0.2879 1.1251 0.0338 0.046 Uiso 0.854(4) calc PR A 1
H(4C H 0.1883 1.0697 0.0035 0.046 Uiso 0.854(4) calc PR A 1
C(3B C 0.3164(10) 1.0735(8) -0.0847(8) 0.021(3) Uiso 0.146(4) d PG A 2
H(3B H 0.2984 1.1340 -0.1395 0.025 Uiso 0.146(4) calc PR A 2
N(5B N 0.3256(9) 0.9539(8) 0.0678(6) 0.0197(5) Uiso 0.146(4) d PG A 2
N(6B N 0.3859(11) 0.9927(9) -0.0851(6) 0.0266(5) Uiso 0.146(4) d PG A 2
H(6B H 0.4218 0.9873 -0.1376 0.032 Uiso 0.146(4) calc PR A 2
C(1B C 0.3907(7) 0.9233(6) 0.0070(7) 0.011(3) Uiso 0.146(4) d PG A 2
C(2B C 0.2786(8) 1.0490(8) 0.0104(8) 0.016(4) Uiso 0.146(4) d PG A 2
H(2B H 0.2281 1.0900 0.0342 0.019 Uiso 0.146(4) calc PR A 2
C(4B C 0.4602(11) 0.8260(9) 0.0305(11) 0.030(5) Uiso 0.146(4) d PG A 2
H(4D H 0.4996 0.8247 -0.0299 0.045 Uiso 0.146(4) calc PR A 2
H(4E H 0.4145 0.7643 0.0554 0.045 Uiso 0.146(4) calc PR A 2
H(4F H 0.5122 0.8253 0.0815 0.045 Uiso 0.146(4) calc PR A 2
C(M1 C 0.05176(18) 1.03327(17) 0.19529(17) 0.0167(4) Uani 1 d . . .
C(M2 C 0.13818(18) 0.67126(17) 0.21877(17) 0.0160(4) Uani 1 d . . .
C(M3 C 0.50638(18) 0.71541(17) 0.31371(17) 0.0162(4) Uani 1 d . . .
C(M4 C 0.41854(18) 1.07776(17) 0.28885(17) 0.0161(4) Uani 1 d . . .
C(A1 C 0.31112(18) 1.09808(17) 0.25871(18) 0.0173(4) Uani 1 d . . .
C(A2 C 0.14518(19) 1.07795(18) 0.21592(18) 0.0176(4) Uani 1 d . . .
C(A3 C 0.04411(18) 0.93014(18) 0.19470(18) 0.0174(4) Uani 1 d . . .
C(A4 C 0.08239(18) 0.76699(17) 0.20422(17) 0.0160(4) Uani 1 d . . .
C(A5 C 0.24767(18) 0.65225(17) 0.24542(17) 0.0155(4) Uani 1 d . . .
C(A6 C 0.41343(18) 0.67193(17) 0.29015(18) 0.0164(4) Uani 1 d . . .
C(A7 C 0.51552(17) 0.81872(17) 0.31317(17) 0.0155(4) Uani 1 d . . .
C(A8 C 0.47557(18) 0.98208(17) 0.30327(16) 0.0147(4) Uani 1 d . . .
C(B1 C 0.2506(2) 1.19401(19) 0.2502(2) 0.0239(5) Uani 1 d . . .
H(B1 H 0.2774 1.2542 0.2615 0.029 Uiso 1 calc R . .
C(B2 C 0.1489(2) 1.18219(19) 0.2233(2) 0.0239(5) Uani 1 d . . .
H(B2 H 0.0910 1.2325 0.2114 0.029 Uiso 1 calc R . .
C(B3 C -0.05668(19) 0.88301(18) 0.18539(19) 0.0194(5) Uani 1 d . . .
H(B3 H -0.1264 0.9162 0.1769 0.023 Uiso 1 calc R . .
C(B4 C -0.03356(19) 0.78323(18) 0.19106(19) 0.0193(5) Uani 1 d . . .
H(B4 H -0.0838 0.7329 0.1872 0.023 Uiso 1 calc R . .
C(B5 C 0.30714(19) 0.55529(18) 0.25745(19) 0.0193(5) Uani 1 d . . .
H(B5 H 0.2802 0.4945 0.2474 0.023 Uiso 1 calc R . .
C(B6 C 0.40854(19) 0.56699(18) 0.28571(19) 0.0189(5) Uani 1 d . . .
H(B6 H 0.4657 0.5158 0.2999 0.023 Uiso 1 calc R . .
C(B7 C 0.61275(18) 0.86206(18) 0.33590(18) 0.0178(4) Uani 1 d . . .
H(B7 H 0.6811 0.8270 0.3518 0.021 Uiso 1 calc R . .
C(B8 C 0.58799(18) 0.96264(18) 0.33016(18) 0.0179(4) Uani 1 d . . .
H(B8 H 0.6358 1.0110 0.3417 0.021 Uiso 1 calc R . .
C(11 C -0.05003(18) 1.09899(17) 0.17413(18) 0.0175(4) Uani 1 d . . .
C(12 C -0.0884(2) 1.13815(19) 0.07753(19) 0.0218(5) Uani 1 d . . .
H(12 H -0.0491 1.1239 0.0249 0.026 Uiso 1 calc R . .
C(13 C -0.1837(2) 1.1979(2) 0.0577(2) 0.0242(5) Uani 1 d . . .
H(13 H -0.2092 1.2248 -0.0085 0.029 Uiso 1 calc R . .
C(14 C -0.24173(19) 1.21848(19) 0.1340(2) 0.0231(5) Uani 1 d . . .
H(14 H -0.3068 1.2597 0.1202 0.028 Uiso 1 calc R . .
C(15 C -0.20514(19) 1.17918(19) 0.2304(2) 0.0216(5) Uani 1 d . . .
H(15 H -0.2454 1.1927 0.2829 0.026 Uiso 1 calc R . .
C(16 C -0.1093(2) 1.11978(19) 0.25047(19) 0.0206(5) Uani 1 d . . .
H(16 H -0.0841 1.0932 0.3168 0.025 Uiso 1 calc R . .
C(21 C 0.07563(18) 0.58313(18) 0.20812(18) 0.0172(4) Uani 1 d . . .
C(22 C 0.02267(19) 0.5934(2) 0.12006(19) 0.0209(5) Uani 1 d . . .
H(22 H 0.0285 0.6566 0.0652 0.025 Uiso 1 calc R . .
C(23 C -0.0384(2) 0.5124(2) 0.1116(2) 0.0255(5) Uani 1 d . . .
H(23 H -0.0755 0.5211 0.0517 0.031 Uiso 1 calc R . .
C(24 C -0.0457(2) 0.4188(2) 0.1901(2) 0.0274(6) Uani 1 d . . .
H(24 H -0.0865 0.3629 0.1838 0.033 Uiso 1 calc R . .
C(25 C 0.0069(2) 0.40738(19) 0.2777(2) 0.0249(5) Uani 1 d . . .
H(25 H 0.0023 0.3434 0.3317 0.030 Uiso 1 calc R . .
C(26 C 0.06646(19) 0.48905(18) 0.28688(18) 0.0185(4) Uani 1 d . . .
H(26 H 0.1014 0.4807 0.3477 0.022 Uiso 1 calc R . .
C(31 C 0.60345(18) 0.64346(17) 0.34325(18) 0.0161(4) Uani 1 d . . .
C(32 C 0.6798(2) 0.63496(19) 0.2722(2) 0.0240(5) Uani 1 d . . .
H(32 H 0.6717 0.6772 0.2045 0.029 Uiso 1 calc R . .
C(33 C 0.7677(2) 0.56545(19) 0.2990(2) 0.0249(5) Uani 1 d . . .
H(33 H 0.8194 0.5608 0.2498 0.030 Uiso 1 calc R . .
C(34 C 0.78016(19) 0.50330(19) 0.3966(2) 0.0221(5) Uani 1 d . . .
H(34 H 0.8401 0.4555 0.4148 0.027 Uiso 1 calc R . .
C(35 C 0.7050(2) 0.5107(2) 0.4682(2) 0.0244(5) Uani 1 d . . .
H(35 H 0.7134 0.4679 0.5357 0.029 Uiso 1 calc R . .
C(36 C 0.61700(19) 0.58096(19) 0.44137(19) 0.0211(5) Uani 1 d . . .
H(36 H 0.5659 0.5859 0.4909 0.025 Uiso 1 calc R . .
C(41 C 0.47614(18) 1.16294(17) 0.31190(18) 0.0162(4) Uani 1 d . . .
C(42 C 0.49959(19) 1.25742(18) 0.23681(18) 0.0186(4) Uani 1 d . . .
H(42 H 0.4783 1.2684 0.1705 0.022 Uiso 1 calc R . .
C(43 C 0.5539(2) 1.33534(19) 0.2587(2) 0.0222(5) Uani 1 d . . .
H(43 H 0.5703 1.3989 0.2070 0.027 Uiso 1 calc R . .
C(44 C 0.5841(2) 1.3212(2) 0.3547(2) 0.0246(5) Uani 1 d . . .
H(44 H 0.6213 1.3748 0.3693 0.030 Uiso 1 calc R . .
C(45 C 0.5600(2) 1.2287(2) 0.4299(2) 0.0265(5) Uani 1 d . . .
H(45 H 0.5800 1.2187 0.4964 0.032 Uiso 1 calc R . .
C(46 C 0.5064(2) 1.1503(2) 0.40784(19) 0.0244(5) Uani 1 d . . .
H(46 H 0.4903 1.0868 0.4597 0.029 Uiso 1 calc R . .
Cl(1 Cl 0.17922(7) 0.89146(7) 0.48325(7) 0.0441(2) Uani 1 d . . .
C(5) C 0.0613(2) 0.8259(2) 0.4791(2) 0.0294(6) Uani 1 d . . .
C(6) C -0.0353(2) 0.8591(2) 0.5095(2) 0.0323(6) Uani 1 d . . .
H(6) H -0.0379 0.9168 0.5336 0.039 Uiso 1 calc R . .
C(7) C -0.1296(3) 0.8074(2) 0.5046(2) 0.0359(7) Uani 1 d . . .
H(7) H -0.1972 0.8307 0.5243 0.043 Uiso 1 calc R . .
C(8) C -0.1252(3) 0.7224(2) 0.4712(2) 0.0387(7) Uani 1 d . . .
H(8) H -0.1897 0.6869 0.4684 0.046 Uiso 1 calc R . .
C(9) C -0.0268(3) 0.6891(3) 0.4420(2) 0.0391(7) Uani 1 d . . .
H(9) H -0.0238 0.6303 0.4195 0.047 Uiso 1 calc R . .
C(10 C 0.0667(3) 0.7403(2) 0.4453(2) 0.0360(7) Uani 1 d . . .
H(10 H 0.1342 0.7177 0.4247 0.043 Uiso 1 calc R . .
C(48 C 0.4769(4) 0.5659(4) 0.0301(5) 0.075(4) Uani 0.50 d PG B -1
H(48 H 0.4087 0.5888 0.0492 0.090 Uiso 0.50 calc PR B -1
C(49 C 0.5710(4) 0.6163(4) 0.0358(5) 0.078(4) Uani 0.50 d PG B -1
H(49 H 0.5677 0.6742 0.0596 0.094 Uiso 0.50 calc PR B -1
C(50 C 0.6702(4) 0.5834(5) 0.0070(4) 0.090(6) Uani 0.50 d PG B -1
H(50 H 0.7344 0.6187 0.0109 0.108 Uiso 0.50 calc PR B -1
C(51 C 0.6756(3) 0.4989(5) -0.0276(5) 0.062(2) Uani 0.50 d PG B -1
H(51 H 0.7436 0.4766 -0.0477 0.074 Uiso 0.50 calc PR B -1
C(52 C 0.5822(4) 0.4467(4) -0.0328(4) 0.067(3) Uani 0.50 d PG B -1
H(52 H 0.5854 0.3882 -0.0557 0.081 Uiso 0.50 calc PR B -1
Cl(2 Cl 0.3659(4) 0.4180(4) -0.0123(3) 0.134(2) Uani 0.50 d PG B -1
C(47 C 0.4842(3) 0.4815(3) -0.0040(3) 0.072(4) Uani 0.50 d PG B -1

loop_
_atom_site_aniso_label
_atom_site_aniso_U_11
_atom_site_aniso_U_22
_atom_site_aniso_U_33
_atom_site_aniso_U_23
_atom_site_aniso_U_13
_atom_site_aniso_U_12
Fe 0.01349(15) 0.01177(15) 0.01770(17) -0.00585(12) 0.00041(11) 0.00051(10)
N(1) 0.0152(9) 0.0143(9) 0.0201(10) -0.0072(7) -0.0003(7) 0.0013(7)
N(2) 0.0154(9) 0.0122(8) 0.0199(10) -0.0056(7) 0.0008(7) 0.0003(7)
N(3) 0.0139(9) 0.0128(8) 0.0225(10) -0.0065(7) -0.0007(7) 0.0015(7)
N(4) 0.0157(9) 0.0132(8) 0.0195(10) -0.0063(7) -0.0016(7) 0.0020(7)
C(3) 0.0306(16) 0.0344(17) 0.0257(16) -0.0165(13) 0.0064(12) -0.0060(13)
C(1) 0.0250(14) 0.0255(15) 0.0184(14) -0.0080(11) -0.0002(11) -0.0069(11)
C(2) 0.0239(15) 0.0264(15) 0.0237(15) -0.0112(12) 0.0031(12) -0.0026(12)
C(4) 0.0365(18) 0.0269(18) 0.0218(16) 0.0008(13) -0.0041(13) 0.0031(14)
C(M1 0.0153(10) 0.0152(10) 0.0179(11) -0.0035(8) 0.0003(8) 0.0034(8)
C(M2 0.0160(10) 0.0151(10) 0.0170(11) -0.0053(8) 0.0004(8) -0.0012(8)
C(M3 0.0156(10) 0.0143(10) 0.0187(11) -0.0060(8) 0.0012(8) 0.0017(8)
C(M4 0.0196(11) 0.0128(9) 0.0173(11) -0.0072(8) 0.0029(8) -0.0004(8)
C(A1 0.0159(10) 0.0135(10) 0.0243(12) -0.0090(8) 0.0000(8) 0.0015(8)
C(A2 0.0176(10) 0.0149(10) 0.0210(11) -0.0072(8) 0.0009(8) 0.0020(8)
C(A3 0.0148(10) 0.0154(10) 0.0197(11) -0.0030(8) 0.0005(8) 0.0009(8)
C(A4 0.0153(10) 0.0140(10) 0.0187(11) -0.0051(8) -0.0015(8) -0.0014(8)
C(A5 0.0178(10) 0.0109(9) 0.0180(11) -0.0052(8) 0.0014(8) 0.0002(8)
C(A6 0.0162(10) 0.0124(10) 0.0210(11) -0.0063(8) 0.0013(8) 0.0018(8)
C(A7 0.0131(10) 0.0171(10) 0.0153(11) -0.0042(8) 0.0001(8) 0.0019(8)
C(A8 0.0164(10) 0.0143(10) 0.0139(10) -0.0055(8) 0.0009(8) -0.0002(8)
C(B1 0.0206(12) 0.0162(11) 0.0384(15) -0.0140(10) -0.0005(10) 0.0018(9)
C(B2 0.0170(11) 0.0164(11) 0.0409(15) -0.0134(10) -0.0011(10) 0.0041(8)
C(B3 0.0147(10) 0.0182(11) 0.0243(12) -0.0055(9) -0.0028(9) 0.0011(8)
C(B4 0.0169(11) 0.0169(11) 0.0242(12) -0.0066(9) -0.0015(9) -0.0011(8)
C(B5 0.0190(11) 0.0143(10) 0.0263(12) -0.0095(9) 0.0023(9) 0.0025(8)
C(B6 0.0186(11) 0.0149(10) 0.0250(12) -0.0095(9) -0.0002(9) 0.0036(8)
C(B7 0.0146(10) 0.0172(10) 0.0220(12) -0.0073(9) -0.0024(8) 0.0023(8)
C(B8 0.0171(10) 0.0178(11) 0.0198(11) -0.0076(9) -0.0017(8) -0.0003(8)
C(11 0.0151(10) 0.0128(10) 0.0242(12) -0.0059(8) 0.0001(8) 0.0007(8)
C(12 0.0210(11) 0.0208(11) 0.0211(12) -0.0040(9) 0.0021(9) 0.0034(9)
C(13 0.0193(11) 0.0213(12) 0.0276(13) -0.0023(10) -0.0020(9) 0.0020(9)
C(14 0.0143(10) 0.0190(11) 0.0336(14) -0.0056(10) -0.0010(9) 0.0026(8)
C(15 0.0166(11) 0.0210(11) 0.0289(13) -0.0109(10) 0.0028(9) 0.0013(8)
C(16 0.0203(11) 0.0197(11) 0.0212(12) -0.0061(9) -0.0014(9) 0.0022(9)
C(21 0.0156(10) 0.0153(10) 0.0219(12) -0.0079(9) 0.0016(8) -0.0019(8)
C(22 0.0195(11) 0.0241(12) 0.0208(12) -0.0098(9) 0.0028(9) -0.0025(9)
C(23 0.0216(12) 0.0317(13) 0.0305(14) -0.0201(11) 0.0017(10) -0.0036(10)
C(24 0.0218(12) 0.0203(12) 0.0467(17) -0.0205(11) 0.0077(11) -0.0042(9)
C(25 0.0211(12) 0.0143(11) 0.0388(15) -0.0084(10) 0.0058(10) -0.0016(9)
C(26 0.0210(11) 0.0148(10) 0.0198(11) -0.0059(8) 0.0018(9) 0.0007(8)
C(31 0.0148(10) 0.0128(10) 0.0221(12) -0.0076(8) 0.0001(8) 0.0007(8)
C(32 0.0235(12) 0.0192(11) 0.0245(13) -0.0022(9) 0.0080(10) 0.0048(9)
C(33 0.0208(12) 0.0192(11) 0.0324(14) -0.0064(10) 0.0102(10) 0.0023(9)
C(34 0.0164(11) 0.0174(11) 0.0330(14) -0.0091(10) -0.0033(9) 0.0028(8)
C(35 0.0250(12) 0.0231(12) 0.0247(13) -0.0076(10) -0.0056(10) 0.0077(9)
C(36 0.0186(11) 0.0231(12) 0.0223(12) -0.0091(9) -0.0013(9) 0.0057(9)
C(41 0.0156(10) 0.0145(10) 0.0206(11) -0.0090(8) -0.0004(8) 0.0027(8)
C(42 0.0204(11) 0.0162(10) 0.0196(11) -0.0068(9) 0.0000(9) 0.0010(8)
C(43 0.0222(11) 0.0154(11) 0.0291(13) -0.0077(9) 0.0012(10) -0.0010(9)
C(44 0.0218(12) 0.0219(12) 0.0368(15) -0.0184(11) -0.0035(10) -0.0008(9)
C(45 0.0359(14) 0.0267(13) 0.0217(13) -0.0140(10) -0.0077(10) 0.0021(11)
C(46 0.0356(14) 0.0196(11) 0.0187(12) -0.0073(9) -0.0001(10) -0.0005(10)
Cl(1 0.0347(4) 0.0516(5) 0.0409(4) -0.0082(4) 0.0024(3) -0.0072(3)
C(5) 0.0330(14) 0.0295(14) 0.0209(13) -0.0017(10) -0.0034(10) 0.0003(11)
C(6) 0.0394(16) 0.0243(13) 0.0316(15) -0.0069(11) -0.0045(12) 0.0018(11)
C(7) 0.0338(15) 0.0318(15) 0.0402(17) -0.0094(13) -0.0078(13) 0.0033(12)
C(8) 0.0475(18) 0.0324(15) 0.0353(17) -0.0085(13) -0.0154(14) -0.0040(13)
C(9) 0.056(2) 0.0332(16) 0.0291(16) -0.0105(12) -0.0100(14) 0.0039(14)
C(10 0.0484(18) 0.0347(15) 0.0217(14) -0.0062(11) -0.0003(12) 0.0106(13)
C(48 0.055(6) 0.129(11) 0.029(4) -0.011(5) -0.019(4) 0.043(7)
C(49 0.107(10) 0.085(7) 0.057(6) -0.045(6) -0.046(6) 0.056(7)
C(50 0.080(9) 0.145(14) 0.071(9) -0.072(10) -0.029(7) 0.046(9)
C(51 0.079(6) 0.067(6) 0.045(5) -0.027(4) 0.000(4) 0.016(5)
C(52 0.095(9) 0.069(6) 0.039(5) -0.019(4) -0.017(5) 0.012(6)
Cl(2 0.131(4) 0.151(4) 0.071(3) 0.037(3) -0.044(2) -0.064(3)
C(47 0.098(9) 0.086(10) 0.019(3) 0.001(4) -0.014(4) 0.008(7)

loop_
_atom_type_symbol
_atom_type_description
_atom_type_scat_dispersion_real
_atom_type_scat_dispersion_imag
_atom_type_scat_source
C C 0.0033 0.0016 'International Tables Vol C Tables 4.2.6.8 and 6.1.1.4'
H H 0.0000 0.0000 'International Tables Vol C Tables 4.2.6.8 and 6.1.1.4'
N N 0.0061 0.0033 'International Tables Vol C Tables 4.2.6.8 and 6.1.1.4'
Fe Fe 0.3463 0.8444 'International Tables Vol C Tables 4.2.6.8 and 6.1.1.4'
Cl Cl 0.1484 0.1585 'International Tables Vol C Tables 4.2.6.8 and 6.1.1.4'

loop_
_geom_angle_atom_site_label_1
_geom_angle_atom_site_label_2
_geom_angle_atom_site_label_3
_geom_angle
_geom_angle_site_symmetry_1
_geom_angle_site_symmetry_3
_geom_angle_publ_flag
N(1) Fe N(2) 90.12(8) . . ?
N(1) Fe N(4) 87.96(8) . . ?
N(2) Fe N(4) 162.67(8) . . ?
N(1) Fe N(3) 161.87(8) . . ?
N(2) Fe N(3) 87.59(8) . . ?
N(4) Fe N(3) 88.89(8) . . ?
N(1) Fe N(5) 104.49(10) . . ?
N(2) Fe N(5) 100.46(9) . . ?
N(4) Fe N(5) 96.69(9) . . ?
N(3) Fe N(5) 93.61(10) . . ?
N(1) Fe N(5B 90.9(3) . . ?
N(2) Fe N(5B 94.6(3) . . ?
N(4) Fe N(5B 102.7(3) . . ?
N(3) Fe N(5B 107.2(3) . . ?
N(5) Fe N(5B 14.9(2) . . ?
C(A2 N(1) C(A1 106.59(18) . . ?
C(A2 N(1) Fe 125.97(16) . . ?
C(A1 N(1) Fe 127.38(15) . . ?
C(A3 N(2) C(A4 107.04(19) . . ?
C(A3 N(2) Fe 125.10(15) . . ?
C(A4 N(2) Fe 127.84(15) . . ?
C(A6 N(3) C(A5 106.81(18) . . ?
C(A6 N(3) Fe 125.17(15) . . ?
C(A5 N(3) Fe 126.37(15) . . ?
C(A8 N(4) C(A7 106.71(18) . . ?
C(A8 N(4) Fe 126.76(15) . . ?
C(A7 N(4) Fe 125.32(15) . . ?
C(2) C(3) N(6) 105.8(3) . . ?
C(1) N(5) C(2) 106.0(3) . . ?
C(1) N(5) Fe 131.1(2) . . ?
C(2) N(5) Fe 122.9(2) . . ?
C(1) N(6) C(3) 108.6(3) . . ?
N(5) C(1) N(6) 109.9(3) . . ?
N(5) C(1) C(4) 126.8(3) . . ?
N(6) C(1) C(4) 123.2(3) . . ?
C(3) C(2) N(5) 109.6(3) . . ?
C(2B C(3B N(6B 105.4 . . ?
C(1B N(5B C(2B 106.2 . . ?
C(1B N(5B Fe 132.1(5) . . ?
C(2B N(5B Fe 121.7(5) . . ?
C(1B N(6B C(3B 109.2 . . ?
N(5B C(1B N(6B 110.0 . . ?
N(5B C(1B C(4B 128.1 . . ?
N(6B C(1B C(4B 121.9 . . ?
C(3B C(2B N(5B 109.2 . . ?
C(A2 C(M1 C(A3 125.6(2) . . ?
C(A2 C(M1 C(11 118.1(2) . . ?
C(A3 C(M1 C(11 116.3(2) . . ?
C(A4 C(M2 C(A5 124.5(2) . . ?
C(A4 C(M2 C(21 117.3(2) . . ?
C(A5 C(M2 C(21 118.1(2) . . ?
C(A7 C(M3 C(A6 125.9(2) . . ?
C(A7 C(M3 C(31 117.8(2) . . ?
C(A6 C(M3 C(31 116.3(2) . . ?
C(A1 C(M4 C(A8 125.1(2) . . ?
C(A1 C(M4 C(41 117.36(19) . . ?
C(A8 C(M4 C(41 117.5(2) . . ?
N(1) C(A1 C(M4 125.7(2) . . ?
N(1) C(A1 C(B1 109.4(2) . . ?
C(M4 C(A1 C(B1 124.9(2) . . ?
N(1) C(A2 C(M1 125.7(2) . . ?
N(1) C(A2 C(B2 109.9(2) . . ?
C(M1 C(A2 C(B2 124.4(2) . . ?
N(2) C(A3 C(M1 126.8(2) . . ?
N(2) C(A3 C(B3 109.4(2) . . ?
C(M1 C(A3 C(B3 123.8(2) . . ?
N(2) C(A4 C(M2 125.8(2) . . ?
N(2) C(A4 C(B4 109.16(19) . . ?
C(M2 C(A4 C(B4 124.9(2) . . ?
N(3) C(A5 C(M2 125.7(2) . . ?
N(3) C(A5 C(B5 109.2(2) . . ?
C(M2 C(A5 C(B5 125.1(2) . . ?
N(3) C(A6 C(M3 125.9(2) . . ?
N(3) C(A6 C(B6 109.5(2) . . ?
C(M3 C(A6 C(B6 124.5(2) . . ?
N(4) C(A7 C(M3 125.6(2) . . ?
N(4) C(A7 C(B7 109.6(2) . . ?
C(M3 C(A7 C(B7 124.8(2) . . ?
N(4) C(A8 C(M4 125.4(2) . . ?
N(4) C(A8 C(B8 109.56(19) . . ?
C(M4 C(A8 C(B8 125.1(2) . . ?
C(B2 C(B1 C(A1 107.4(2) . . ?
C(B1 C(B2 C(A2 106.8(2) . . ?
C(B4 C(B3 C(A3 107.3(2) . . ?
C(B3 C(B4 C(A4 107.1(2) . . ?
C(B6 C(B5 C(A5 107.3(2) . . ?
C(B5 C(B6 C(A6 107.1(2) . . ?
C(B8 C(B7 C(A7 107.0(2) . . ?
C(B7 C(B8 C(A8 107.1(2) . . ?
C(12 C(11 C(16 119.0(2) . . ?
C(12 C(11 C(M1 120.1(2) . . ?
C(16 C(11 C(M1 120.9(2) . . ?
C(13 C(12 C(11 120.3(2) . . ?
C(14 C(13 C(12 120.2(2) . . ?
C(15 C(14 C(13 120.1(2) . . ?
C(14 C(15 C(16 119.9(2) . . ?
C(15 C(16 C(11 120.5(2) . . ?
C(26 C(21 C(22 118.3(2) . . ?
C(26 C(21 C(M2 120.7(2) . . ?
C(22 C(21 C(M2 121.0(2) . . ?
C(23 C(22 C(21 120.8(2) . . ?
C(24 C(23 C(22 120.3(3) . . ?
C(25 C(24 C(23 119.5(2) . . ?
C(24 C(25 C(26 120.3(2) . . ?
C(25 C(26 C(21 120.9(2) . . ?
C(36 C(31 C(32 118.5(2) . . ?
C(36 C(31 C(M3 120.6(2) . . ?
C(32 C(31 C(M3 120.8(2) . . ?
C(33 C(32 C(31 120.8(2) . . ?
C(34 C(33 C(32 120.3(2) . . ?
C(33 C(34 C(35 119.7(2) . . ?
C(34 C(35 C(36 120.0(2) . . ?
C(31 C(36 C(35 120.7(2) . . ?
C(46 C(41 C(42 118.4(2) . . ?
C(46 C(41 C(M4 120.8(2) . . ?
C(42 C(41 C(M4 120.8(2) . . ?
C(43 C(42 C(41 120.3(2) . . ?
C(44 C(43 C(42 120.5(2) . . ?
C(43 C(44 C(45 119.7(2) . . ?
C(44 C(45 C(46 119.8(2) . . ?
C(41 C(46 C(45 121.3(2) . . ?
C(6) C(5) C(10 121.1(3) . . ?
C(6) C(5) Cl(1 119.4(2) . . ?
C(10 C(5) Cl(1 119.5(2) . . ?
C(5) C(6) C(7) 119.2(3) . . ?
C(8) C(7) C(6) 120.2(3) . . ?
C(7) C(8) C(9) 119.8(3) . . ?
C(10 C(9) C(8) 120.5(3) . . ?
C(9) C(10 C(5) 119.2(3) . . ?
C(47 C(48 C(49 118.4 . . ?
C(48 C(49 C(50 120.7 . . ?
C(51 C(50 C(49 119.9 . . ?
C(50 C(51 C(52 120.1 . . ?
C(47 C(52 C(51 118.8 . . ?
C(48 C(47 C(52 122.0 . . ?
C(48 C(47 Cl(2 118.8 . . ?
C(52 C(47 Cl(2 119.2 . . ?

loop_
_geom_bond_atom_site_label_1
_geom_bond_atom_site_label_2
_geom_bond_distance
_geom_bond_site_symmetry_2
_geom_bond_publ_flag
Fe N(1) 2.063(2) . ?
Fe N(2) 2.068(2) . ?
Fe N(4) 2.079(2) . ?
Fe N(3) 2.083(2) . ?
Fe N(5) 2.127(3) . ?
Fe N(5B 2.186(8) . ?
N(1) C(A2 1.370(3) . ?
N(1) C(A1 1.378(3) . ?
N(2) C(A3 1.367(3) . ?
N(2) C(A4 1.371(3) . ?
N(3) C(A6 1.373(3) . ?
N(3) C(A5 1.378(3) . ?
N(4) C(A8 1.373(3) . ?
N(4) C(A7 1.377(3) . ?
C(3) C(2) 1.348(4) . ?
C(3) N(6) 1.366(5) . ?
N(5) C(1) 1.319(4) . ?
N(5) C(2) 1.392(4) . ?
N(6) C(1) 1.354(4) . ?
C(1) C(4) 1.483(5) . ?
C(3B C(2B 1.3547 . ?
C(3B N(6B 1.3692 . ?
N(5B C(1B 1.3202 . ?
N(5B C(2B 1.3928 . ?
N(6B C(1B 1.3365 . ?
C(1B C(4B 1.4935 . ?
C(M1 C(A2 1.400(3) . ?
C(M1 C(A3 1.403(3) . ?
C(M1 C(11 1.494(3) . ?
C(M2 C(A4 1.402(3) . ?
C(M2 C(A5 1.407(3) . ?
C(M2 C(21 1.490(3) . ?
C(M3 C(A7 1.402(3) . ?
C(M3 C(A6 1.403(3) . ?
C(M3 C(31 1.498(3) . ?
C(M4 C(A1 1.396(3) . ?
C(M4 C(A8 1.409(3) . ?
C(M4 C(41 1.501(3) . ?
C(A1 C(B1 1.448(3) . ?
C(A2 C(B2 1.449(3) . ?
C(A3 C(B3 1.443(3) . ?
C(A4 C(B4 1.448(3) . ?
C(A5 C(B5 1.444(3) . ?
C(A6 C(B6 1.444(3) . ?
C(A7 C(B7 1.442(3) . ?
C(A8 C(B8 1.442(3) . ?
C(B1 C(B2 1.352(4) . ?
C(B3 C(B4 1.346(3) . ?
C(B5 C(B6 1.355(3) . ?
C(B7 C(B8 1.360(3) . ?
C(11 C(12 1.391(4) . ?
C(11 C(16 1.392(3) . ?
C(12 C(13 1.388(3) . ?
C(13 C(14 1.383(4) . ?
C(14 C(15 1.381(4) . ?
C(15 C(16 1.390(3) . ?
C(21 C(26 1.394(3) . ?
C(21 C(22 1.395(3) . ?
C(22 C(23 1.387(3) . ?
C(23 C(24 1.386(4) . ?
C(24 C(25 1.384(4) . ?
C(25 C(26 1.388(3) . ?
C(31 C(36 1.384(3) . ?
C(31 C(32 1.392(3) . ?
C(32 C(33 1.388(4) . ?
C(33 C(34 1.375(4) . ?
C(34 C(35 1.384(4) . ?
C(35 C(36 1.395(3) . ?
C(41 C(46 1.381(3) . ?
C(41 C(42 1.398(3) . ?
C(42 C(43 1.389(3) . ?
C(43 C(44 1.378(4) . ?
C(44 C(45 1.384(4) . ?
C(45 C(46 1.391(4) . ?
Cl(1 C(5) 1.739(3) . ?
C(5) C(6) 1.369(4) . ?
C(5) C(10 1.391(4) . ?
C(6) C(7) 1.389(4) . ?
C(7) C(8) 1.380(5) . ?
C(8) C(9) 1.383(5) . ?
C(9) C(10 1.373(5) . ?
C(48 C(47 1.3801 . ?
C(48 C(49 1.3820 . ?
C(49 C(50 1.3865 . ?
C(50 C(51 1.3843 . ?
C(51 C(52 1.3856 . ?
C(52 C(47 1.3834 . ?
Cl(2 C(47 1.7413 . ?
